data_4348823
loop_
_publ_author_name
'Falaise, Cl\'ement'
'Delille, Jason'
'Volkringer, Christophe'
'Vezin, Herv\'e'
'Rabu, Pierre'
'Loiseau, Thierry'

_publ_section_title
;
 Series of Hydrated Heterometallic Uranyl-Cobalt(II) Coordination Polymers
 with Aromatic Polycarboxylate Ligands: Formation of U&#x2550;O-Co Bonding
 upon Dehydration Process.
;
_journal_issue 20
_journal_name_full 'Inorganic chemistry'
_journal_page_first 10453
_journal_page_last 10466
_journal_paper_doi 10.1021/acs.inorgchem.6b01697
_journal_volume 55
_journal_year 2016
_chemical_formula_sum 'C12 Co O20 U'
_chemical_formula_weight 761.08
_space_group_IT_number 2
_space_group_name_Hall '-P 1'
_space_group_name_H-M_alt 'P -1'
_symmetry_cell_setting triclinic
_symmetry_space_group_name_H-M 'P -1'
_atom_sites_solution_hydrogens none
_atom_sites_solution_primary direct
_atom_sites_solution_secondary difmap
_audit_creation_method SHELXL-97
_cell_angle_alpha 97.9190(10)
_cell_angle_beta 91.4380(10)
_cell_angle_gamma 103.2040(10)
_cell_formula_units_Z 1
_cell_length_a 6.30370(10)
_cell_length_b 8.3564(2)
_cell_length_c 9.1115(2)
_cell_measurement_reflns_used 9903
_cell_measurement_temperature 293(2)
_cell_measurement_theta_max 28.28
_cell_measurement_theta_min 2.531
_cell_volume 462.018(17)
_computing_structure_refinement 'SHELXL-97 (Sheldrick, 2008)'
_diffrn_ambient_temperature 293(2)
_diffrn_measured_fraction_theta_full 0.993
_diffrn_measured_fraction_theta_max 0.993
_diffrn_radiation_monochromator graphite
_diffrn_radiation_source 'fine-focus sealed tube'
_diffrn_radiation_type MoK\a
_diffrn_radiation_wavelength 0.71073
_diffrn_reflns_av_R_equivalents 0.0240
_diffrn_reflns_av_sigmaI/netI 0.0194
_diffrn_reflns_limit_h_max 8
_diffrn_reflns_limit_h_min -8
_diffrn_reflns_limit_k_max 11
_diffrn_reflns_limit_k_min -10
_diffrn_reflns_limit_l_max 12
_diffrn_reflns_limit_l_min -12
_diffrn_reflns_number 12902
_diffrn_reflns_theta_full 28.33
_diffrn_reflns_theta_max 28.33
_diffrn_reflns_theta_min 2.26
_exptl_absorpt_coefficient_mu 9.761
_exptl_absorpt_correction_T_max 0.7457
_exptl_absorpt_correction_T_min 0.6392
_exptl_absorpt_correction_type empirical
_exptl_absorpt_process_details sadabs
_exptl_crystal_colour yellow
_exptl_crystal_density_diffrn 2.735
_exptl_crystal_density_method 'not measured'
_exptl_crystal_description block
_exptl_crystal_F_000 351
_exptl_crystal_size_max 0.12
_exptl_crystal_size_mid 0.10
_exptl_crystal_size_min 0.07
_refine_diff_density_max 1.326
_refine_diff_density_min -0.526
_refine_diff_density_rms 0.135
_refine_ls_extinction_method none
_refine_ls_goodness_of_fit_ref 1.090
_refine_ls_hydrogen_treatment none
_refine_ls_matrix_type full
_refine_ls_number_parameters 152
_refine_ls_number_reflns 2291
_refine_ls_number_restraints 0
_refine_ls_restrained_S_all 1.090
_refine_ls_R_factor_all 0.0171
_refine_ls_R_factor_gt 0.0170
_refine_ls_shift/su_max 0.004
_refine_ls_shift/su_mean 0.000
_refine_ls_structure_factor_coef Fsqd
_refine_ls_weighting_details 'calc w=1/[\s^2^(Fo^2^)+(0.0193P)^2^+1.4110P] where P=(Fo^2^+2Fc^2^)/3'
_refine_ls_weighting_scheme calc
_refine_ls_wR_factor_gt 0.0443
_refine_ls_wR_factor_ref 0.0444
_reflns_number_gt 2290
_reflns_number_total 2291
_reflns_threshold_expression >2\s(I)
_cod_data_source_file ic6b01697_si_002.cif
_cod_data_source_block jd
_cod_original_sg_symbol_H-M P-1
_cod_original_formula_sum ' C12 Co O20 U '
_cod_database_code 4348823

loop_
_symmetry_equiv_pos_as_xyz
'x, y, z'
'-x, -y, -z'

loop_
_atom_site_label
_atom_site_type_symbol
_atom_site_fract_x
_atom_site_fract_y
_atom_site_fract_z
_atom_site_U_iso_or_equiv
_atom_site_adp_type
_atom_site_occupancy
_atom_site_symmetry_multiplicity
_atom_site_calc_flag
_atom_site_refinement_flags
O2 O 0.1929(4) 0.1343(3) 0.0773(3) 0.0170(5) Uani 1 1 d .
O6 O 0.2931(4) -0.0991(3) 0.2053(2) 0.0148(4) Uani 1 1 d .
O5 O 0.0212(4) -0.2027(3) 0.3409(3) 0.0181(5) Uani 1 1 d .
O1 O 0.3527(4) 0.2096(3) -0.1187(3) 0.0192(5) Uani 1 1 d .
OU1 O 0.3217(4) -0.1542(3) -0.1255(3) 0.0179(5) Uani 1 1 d .
O3 O 0.4965(4) 0.4386(3) 0.1750(3) 0.0203(5) Uani 1 1 d .
O4 O 0.3524(4) 0.5974(3) 0.3422(3) 0.0221(5) Uani 1 1 d .
C1 C 0.2252(5) 0.2305(4) -0.0183(3) 0.0112(6) Uani 1 1 d .
C3 C 0.1714(5) 0.5085(4) 0.1029(3) 0.0103(5) Uani 1 1 d .
C5 C 0.0613(5) -0.3634(4) 0.1129(3) 0.0103(5) Uani 1 1 d .
C6 C 0.1327(5) -0.2106(4) 0.2294(3) 0.0109(6) Uani 1 1 d .
C2 C 0.1111(5) 0.3718(4) -0.0097(3) 0.0098(5) Uani 1 1 d .
C4 C 0.3500(5) 0.5195(4) 0.2192(3) 0.0130(6) Uani 1 1 d .
OW1 O 0.0387(5) 0.1772(4) 0.3533(3) 0.0277(6) Uani 1 1 d .
OW2 O 0.3349(4) 0.0755(4) 0.5579(3) 0.0322(7) Uani 1 1 d .
OW3 O 0.8010(4) 0.4653(3) 0.3813(3) 0.0259(6) Uiso 1 1 d .
U1 U 0.5000 0.0000 0.0000 0.00931(5) Uani 1 2 d S
Co1 Co 0.0000 0.0000 0.5000 0.00952(11) Uani 1 2 d S

loop_
_atom_site_aniso_label
_atom_site_aniso_U_11
_atom_site_aniso_U_22
_atom_site_aniso_U_33
_atom_site_aniso_U_23
_atom_site_aniso_U_13
_atom_site_aniso_U_12
O2 0.0195(12) 0.0161(11) 0.0209(12) 0.0089(9) 0.0075(9) 0.0110(9)
O6 0.0173(11) 0.0122(11) 0.0149(11) 0.0033(8) 0.0021(9) 0.0029(9)
O5 0.0190(12) 0.0180(12) 0.0158(11) -0.0031(9) 0.0069(9) 0.0037(10)
O1 0.0261(13) 0.0206(12) 0.0180(11) 0.0063(9) 0.0091(10) 0.0167(10)
OU1 0.0175(11) 0.0149(11) 0.0198(12) -0.0022(9) -0.0024(9) 0.0041(9)
O3 0.0177(11) 0.0203(12) 0.0241(13) -0.0033(10) -0.0041(9) 0.0116(10)
O4 0.0278(13) 0.0268(13) 0.0129(11) -0.0010(10) -0.0019(10) 0.0114(11)
C1 0.0117(13) 0.0092(13) 0.0135(14) -0.0004(11) -0.0010(11) 0.0052(11)
C3 0.0105(13) 0.0102(14) 0.0113(13) 0.0030(11) 0.0023(11) 0.0041(11)
C5 0.0117(13) 0.0107(14) 0.0095(13) 0.0016(11) 0.0041(10) 0.0042(11)
C6 0.0130(14) 0.0103(14) 0.0107(13) 0.0002(11) -0.0009(11) 0.0066(11)
C2 0.0102(13) 0.0100(13) 0.0106(13) 0.0024(11) 0.0036(10) 0.0045(11)
C4 0.0149(15) 0.0092(14) 0.0153(14) 0.0021(11) -0.0003(11) 0.0036(11)
OW1 0.0373(15) 0.0325(15) 0.0182(12) 0.0061(11) 0.0074(11) 0.0161(13)
OW2 0.0184(13) 0.0406(17) 0.0355(16) -0.0063(13) -0.0013(11) 0.0099(12)
U1 0.00988(8) 0.00759(8) 0.01155(8) 0.00129(5) 0.00115(5) 0.00429(5)
Co1 0.0104(3) 0.0100(3) 0.0076(2) -0.0037(2) 0.0007(2) 0.0044(2)

loop_
_atom_type_symbol
_atom_type_description
_atom_type_scat_dispersion_real
_atom_type_scat_dispersion_imag
_atom_type_scat_source
U U -9.6767 9.6646 'International Tables Vol C Tables 4.2.6.8 and 6.1.1.4'
Co Co 0.3494 0.9721 'International Tables Vol C Tables 4.2.6.8 and 6.1.1.4'
C C 0.0033 0.0016 'International Tables Vol C Tables 4.2.6.8 and 6.1.1.4'
O O 0.0106 0.0060 'International Tables Vol C Tables 4.2.6.8 and 6.1.1.4'
H H 0.0000 0.0000 'International Tables Vol C Tables 4.2.6.8 and 6.1.1.4'

loop_
_geom_angle_atom_site_label_1
_geom_angle_atom_site_label_2
_geom_angle_atom_site_label_3
_geom_angle
_geom_angle_site_symmetry_1
_geom_angle_site_symmetry_3
C1 O2 U1 93.79(18) . .
C6 O6 U1 140.2(2) . .
C6 O5 Co1 131.0(2) . .
C1 O1 U1 94.12(18) . .
O1 C1 O2 119.9(3) . .
O1 C1 C2 120.8(3) . .
O2 C1 C2 119.3(3) . .
O1 C1 U1 60.23(16) . .
O2 C1 U1 60.52(16) . .
C2 C1 U1 170.1(2) . .
C5 C3 C2 120.5(3) 1_565 .
C5 C3 C4 118.0(3) 1_565 .
C2 C3 C4 121.4(3) . .
C3 C5 C2 119.8(3) 1_545 2
C3 C5 C6 120.9(3) 1_545 .
C2 C5 C6 119.2(3) 2 .
O5 C6 O6 124.8(3) . .
O5 C6 C5 117.0(3) . .
O6 C6 C5 118.2(3) . .
C3 C2 C5 119.7(3) . 2
C3 C2 C1 120.7(3) . .
C5 C2 C1 119.6(3) 2 .
O4 C4 O3 124.6(3) . .
O4 C4 C3 121.5(3) . .
O3 C4 C3 113.9(3) . .
OU1 U1 OU1 180.0(2) . 2_655
OU1 U1 O6 90.20(10) . 2_655
OU1 U1 O6 89.80(10) 2_655 2_655
OU1 U1 O6 89.80(10) . .
OU1 U1 O6 90.20(10) 2_655 .
O6 U1 O6 180.00(16) 2_655 .
OU1 U1 O1 87.06(10) . .
OU1 U1 O1 92.94(10) 2_655 .
O6 U1 O1 66.08(8) 2_655 .
O6 U1 O1 113.92(8) . .
OU1 U1 O1 92.94(10) . 2_655
OU1 U1 O1 87.06(10) 2_655 2_655
O6 U1 O1 113.92(8) 2_655 2_655
O6 U1 O1 66.08(8) . 2_655
O1 U1 O1 180.00(6) . 2_655
OU1 U1 O2 88.82(10) . 2_655
OU1 U1 O2 91.18(10) 2_655 2_655
O6 U1 O2 63.03(7) 2_655 2_655
O6 U1 O2 116.97(7) . 2_655
O1 U1 O2 128.90(7) . 2_655
O1 U1 O2 51.10(7) 2_655 2_655
OU1 U1 O2 91.18(10) . .
OU1 U1 O2 88.82(10) 2_655 .
O6 U1 O2 116.97(7) 2_655 .
O6 U1 O2 63.03(7) . .
O1 U1 O2 51.10(7) . .
O1 U1 O2 128.90(7) 2_655 .
O2 U1 O2 180.00(5) 2_655 .
OU1 U1 C1 88.43(10) . 2_655
OU1 U1 C1 91.57(10) 2_655 2_655
O6 U1 C1 88.71(8) 2_655 2_655
O6 U1 C1 91.29(8) . 2_655
O1 U1 C1 154.35(8) . 2_655
O1 U1 C1 25.65(8) 2_655 2_655
O2 U1 C1 25.68(8) 2_655 2_655
O2 U1 C1 154.32(8) . 2_655
OU1 U1 C1 91.57(10) . .
OU1 U1 C1 88.43(10) 2_655 .
O6 U1 C1 91.29(8) 2_655 .
O6 U1 C1 88.71(8) . .
O1 U1 C1 25.65(8) . .
O1 U1 C1 154.35(8) 2_655 .
O2 U1 C1 154.32(8) 2_655 .
O2 U1 C1 25.68(8) . .
C1 U1 C1 180.00(8) 2_655 .
OW2 Co1 OW2 180.0 . 2_556
OW2 Co1 O5 95.61(10) . .
OW2 Co1 O5 84.39(10) 2_556 .
OW2 Co1 O5 84.39(10) . 2_556
OW2 Co1 O5 95.61(10) 2_556 2_556
O5 Co1 O5 180.0 . 2_556
OW2 Co1 OW1 89.07(12) . .
OW2 Co1 OW1 90.93(12) 2_556 .
O5 Co1 OW1 96.38(10) . .
O5 Co1 OW1 83.62(10) 2_556 .
OW2 Co1 OW1 90.93(12) . 2_556
OW2 Co1 OW1 89.07(12) 2_556 2_556
O5 Co1 OW1 83.62(10) . 2_556
O5 Co1 OW1 96.38(10) 2_556 2_556
OW1 Co1 OW1 180.000(1) . 2_556

loop_
_geom_bond_atom_site_label_1
_geom_bond_atom_site_label_2
_geom_bond_distance
_geom_bond_site_symmetry_2
O2 C1 1.254(4) .
O2 U1 2.519(2) .
O6 C6 1.255(4) .
O6 U1 2.437(2) .
O5 C6 1.253(4) .
O5 Co1 2.104(2) .
O1 C1 1.253(4) .
O1 U1 2.513(2) .
OU1 U1 1.760(2) .
O3 C4 1.304(4) .
O4 C4 1.215(4) .
C1 C2 1.511(4) .
C1 U1 2.887(3) .
C3 C5 1.397(4) 1_565
C3 C2 1.400(4) .
C3 C4 1.505(4) .
C5 C3 1.397(4) 1_545
C5 C2 1.402(4) 2
C5 C6 1.516(4) .
C2 C5 1.402(4) 2
OW1 Co1 2.106(3) .
OW2 Co1 2.092(3) .
U1 OU1 1.760(2) 2_655
U1 O6 2.437(2) 2_655
U1 O1 2.513(2) 2_655
U1 O2 2.519(2) 2_655
U1 C1 2.887(3) 2_655
Co1 OW2 2.092(3) 2_556
Co1 O5 2.104(2) 2_556
Co1 OW1 2.106(3) 2_556
